data_1518549
loop_
_publ_author_name
'Merlani, Maia'
'Koyama, Yasuhito'
'Sato, Hiroyasu'
'Geng, Li'
'Barbakadze, Vakhtang'
'Chankvetadze, Bezhan'
'Nakano, Tamaki'

_publ_section_title
;
 Ring-opening polymerization of a 2,3-disubstituted oxirane leading to a
 polyether having a carbonyl--aromatic \p-stacked structure
;
_journal_issue 11
_journal_name_full 'Polym. Chem.'
_journal_page_first 1932
_journal_paper_doi 10.1039/C4PY01711K
_journal_volume 6
_journal_year 2015
_chemical_formula_moiety 'C22 H24 O6'
_chemical_formula_sum 'C22 H24 O6'
_chemical_formula_weight 384.43
_space_group_IT_number 2
_symmetry_cell_setting triclinic
_symmetry_Int_Tables_number 2
_symmetry_space_group_name_Hall '-P 1'
_symmetry_space_group_name_H-M 'P -1'
_atom_sites_solution_hydrogens geom
_atom_sites_solution_primary direct
_atom_sites_solution_secondary difmap
_audit_update_record
;
2014-12-10 deposited with the CCDC.
2015-01-16 downloaded from the CCDC.
;
_cell_angle_alpha 94.344(7)
_cell_angle_beta 93.489(6)
_cell_angle_gamma 111.753(5)
_cell_formula_units_Z 2
_cell_length_a 6.0103(4)
_cell_length_b 8.0802(6)
_cell_length_c 22.1231(14)
_cell_measurement_reflns_used 7624
_cell_measurement_temperature 93
_cell_measurement_theta_max 68.09
_cell_measurement_theta_min 4.03
_cell_volume 990.42(12)
_computing_cell_refinement 'RAPID AUTO'
_computing_data_collection 'RAPID AUTO (Rigaku, ????)'
_computing_data_reduction 'RAPID AUTO'
_computing_molecular_graphics 'CrystalStructure 4.1'
_computing_publication_material 'CrystalStructure 4.1 (Rigaku, 2013)'
_computing_structure_refinement 'SHELXL97 (Sheldrick, 2008)'
_computing_structure_solution 'SHELXS97 (Sheldrick, 2008)'
_diffrn_ambient_temperature 93
_diffrn_detector_area_resol_mean 10.000
_diffrn_measured_fraction_theta_full 0.983
_diffrn_measured_fraction_theta_max 0.983
_diffrn_measurement_device_type 'Rigaku R-AXIS RAPID'
_diffrn_measurement_method \w
_diffrn_radiation_type 'Cu K\a'
_diffrn_radiation_wavelength 1.54187
_diffrn_reflns_av_R_equivalents 0.1280
_diffrn_reflns_limit_h_max 7
_diffrn_reflns_limit_h_min -7
_diffrn_reflns_limit_k_max 9
_diffrn_reflns_limit_k_min -9
_diffrn_reflns_limit_l_max 25
_diffrn_reflns_limit_l_min -26
_diffrn_reflns_number 11495
_diffrn_reflns_theta_full 67.50
_diffrn_reflns_theta_max 67.50
_diffrn_reflns_theta_min 6.05
_diffrn_standards_number 0
_exptl_absorpt_coefficient_mu 0.773
_exptl_absorpt_correction_T_max 0.992
_exptl_absorpt_correction_T_min 0.486
_exptl_absorpt_correction_type multi-scan
_exptl_absorpt_process_details 'ABSCOR (Rigaku, 1995)'
_exptl_crystal_colour colorless
_exptl_crystal_density_diffrn 1.289
_exptl_crystal_density_method 'not measured'
_exptl_crystal_description platelet
_exptl_crystal_F_000 408.00
_exptl_crystal_size_max 0.428
_exptl_crystal_size_mid 0.072
_exptl_crystal_size_min 0.010
_refine_diff_density_max 0.57
_refine_diff_density_min -0.35
_refine_ls_extinction_method none
_refine_ls_goodness_of_fit_ref 1.060
_refine_ls_hydrogen_treatment constr
_refine_ls_number_parameters 256
_refine_ls_number_reflns 3498
_refine_ls_number_restraints 0
_refine_ls_R_factor_gt 0.1069
_refine_ls_shift/su_max 0.000
_refine_ls_structure_factor_coef Fsqd
_refine_ls_weighting_details 'w = 1/[\s^2^(Fo^2^)+(0.1573P)^2^+1.0829P] where P=(Fo^2^+2Fc^2^)/3'
_refine_ls_weighting_scheme calc
_refine_ls_wR_factor_ref 0.3079
_reflns_number_gt 2518
_reflns_number_total 3498
_reflns_threshold_expression F^2^>2.0\s(F^2^)
_cod_data_source_file c4py01711k2.cif
_cod_data_source_block SX251
_cod_depositor_comments 'Adding full bibliography for 1518549--1518550.cif.'
_cod_original_cell_volume 990.44(12)
_cod_database_code 1518549

loop_
_symmetry_equiv_pos_site_id
_symmetry_equiv_pos_as_xyz
1 +X,+Y,+Z
2 -X,-Y,-Z

loop_
_atom_site_label
_atom_site_type_symbol
_atom_site_fract_x
_atom_site_fract_y
_atom_site_fract_z
_atom_site_U_iso_or_equiv
_atom_site_adp_type
_atom_site_occupancy
_atom_site_symmetry_multiplicity
_atom_site_calc_flag
_atom_site_refinement_flags
O1 O 0.1179(5) 0.1694(4) 1.03332(12) 0.0380(7) Uani 1 2 d .
O2 O 0.3352(5) 0.3831(4) 0.94008(14) 0.0461(8) Uani 1 2 d .
O3 O 0.6077(5) 0.2542(4) 0.95434(13) 0.0388(7) Uani 1 2 d .
O4 O -0.0446(5) 0.3483(4) 0.53151(12) 0.0378(7) Uani 1 2 d .
O5 O -0.0775(5) 0.0792(4) 0.43898(15) 0.0487(8) Uani 1 2 d .
O6 O 0.3276(5) 0.2115(4) 0.44910(13) 0.0412(7) Uani 1 2 d .
C1 C -0.1452(7) 0.0891(6) 1.11325(19) 0.0373(10) Uani 1 2 d .
C2 C -0.1480(8) 0.0254(6) 1.16950(19) 0.0422(10) Uani 1 2 d .
C3 C -0.2691(8) 0.0761(6) 1.2148(2) 0.0470(11) Uani 1 2 d .
C4 C -0.3839(8) 0.1920(6) 1.2043(2) 0.0462(11) Uani 1 2 d .
C5 C -0.3781(8) 0.2590(6) 1.1487(2) 0.0441(10) Uani 1 2 d .
C6 C -0.2580(7) 0.2085(6) 1.1031(2) 0.0411(10) Uani 1 2 d .
C7 C -0.0336(7) 0.0218(6) 1.06246(18) 0.0368(10) Uani 1 2 d .
C8 C 0.2267(7) 0.1047(6) 0.98581(19) 0.0388(10) Uani 1 2 d .
C9 C 0.3926(7) 0.2665(6) 0.95785(18) 0.0369(9) Uani 1 2 d .
C10 C 0.7854(7) 0.3945(6) 0.92465(19) 0.0408(10) Uani 1 2 d .
C11 C 0.7552(9) 0.3452(7) 0.8574(2) 0.0526(12) Uani 1 2 d .
C12 C -0.2069(8) 0.4704(6) 0.61224(19) 0.0395(10) Uani 1 2 d .
C13 C -0.1278(8) 0.5607(6) 0.6700(2) 0.0428(10) Uani 1 2 d .
C14 C -0.2859(9) 0.5345(6) 0.7154(2) 0.0487(11) Uani 1 2 d .
C15 C -0.5222(8) 0.4134(6) 0.7029(2) 0.0482(11) Uani 1 2 d .
C16 C -0.6003(8) 0.3204(6) 0.6458(2) 0.0461(11) Uani 1 2 d .
C17 C -0.4429(8) 0.3488(6) 0.6003(2) 0.0420(10) Uani 1 2 d .
C18 C -0.0374(7) 0.5134(6) 0.56268(19) 0.0384(10) Uani 1 2 d .
C19 C 0.1165(7) 0.3851(6) 0.48454(18) 0.0387(10) Uani 1 2 d .
C20 C 0.1045(7) 0.2058(6) 0.45520(19) 0.0400(10) Uani 1 2 d .
C21 C 0.3451(8) 0.0501(6) 0.4190(2) 0.0412(10) Uani 1 2 d .
C22 C 0.3280(10) 0.0502(7) 0.3509(2) 0.0565(13) Uani 1 2 d .
H2 H -0.06726 -0.05311 1.17738 0.0506 Uiso 1 2 calc R
H3 H -0.27234 0.03029 1.25321 0.0564 Uiso 1 2 calc R
H4 H -0.46665 0.22562 1.23525 0.0554 Uiso 1 2 calc R
H5 H -0.45589 0.33961 1.14133 0.0529 Uiso 1 2 calc R
H6 H -0.25316 0.2558 1.06495 0.0493 Uiso 1 2 calc R
H7 H 0.06472 -0.043 1.07965 0.0441 Uiso 1 2 calc R
H8 H 0.32323 0.03941 1.00359 0.0466 Uiso 1 2 calc R
H10A H 0.94977 0.41019 0.94102 0.0490 Uiso 1 2 calc R
H10B H 0.76463 0.50954 0.93356 0.0490 Uiso 1 2 calc R
H11A H 0.75016 0.22298 0.84884 0.0631 Uiso 1 2 calc R
H11B H 0.89098 0.4287 0.83901 0.0631 Uiso 1 2 calc R
H11C H 0.6048 0.35152 0.84019 0.0631 Uiso 1 2 calc R
H13 H 0.03492 0.64098 0.67887 0.0514 Uiso 1 2 calc R
H14 H -0.23212 0.59916 0.75464 0.0584 Uiso 1 2 calc R
H15 H -0.62999 0.39458 0.73364 0.0579 Uiso 1 2 calc R
H16 H -0.76146 0.23686 0.63737 0.0553 Uiso 1 2 calc R
H17 H -0.49747 0.28477 0.56098 0.0504 Uiso 1 2 calc R
H18 H 0.13013 0.58655 0.58098 0.0461 Uiso 1 2 calc R
H19 H 0.28429 0.45808 0.50272 0.0464 Uiso 1 2 calc R
H21A H 0.21396 -0.05684 0.43012 0.0494 Uiso 1 2 calc R
H21B H 0.50031 0.04299 0.43324 0.0494 Uiso 1 2 calc R
H22A H 0.45156 0.1596 0.33993 0.0678 Uiso 1 2 calc R
H22B H 0.16842 0.04561 0.33628 0.0678 Uiso 1 2 calc R
H22C H 0.35284 -0.05471 0.33217 0.0678 Uiso 1 2 calc R

loop_
_atom_site_aniso_label
_atom_site_aniso_U_11
_atom_site_aniso_U_22
_atom_site_aniso_U_33
_atom_site_aniso_U_12
_atom_site_aniso_U_13
_atom_site_aniso_U_23
O1 0.0297(14) 0.0321(16) 0.0485(17) 0.0070(12) 0.0115(12) 0.0003(12)
O2 0.0369(16) 0.0423(18) 0.0619(19) 0.0158(14) 0.0128(13) 0.0110(15)
O3 0.0291(14) 0.0354(16) 0.0514(17) 0.0109(12) 0.0079(12) 0.0049(13)
O4 0.0369(15) 0.0331(16) 0.0459(16) 0.0143(13) 0.0128(12) 0.0061(12)
O5 0.0366(17) 0.0394(18) 0.067(2) 0.0118(14) 0.0102(14) -0.0021(15)
O6 0.0350(15) 0.0384(17) 0.0531(17) 0.0159(13) 0.0109(12) 0.0067(13)
C1 0.032(2) 0.033(2) 0.045(2) 0.0097(17) 0.0078(16) -0.0001(17)
C2 0.041(2) 0.041(2) 0.045(2) 0.0148(19) 0.0075(17) 0.0027(19)
C3 0.052(3) 0.044(3) 0.043(2) 0.014(2) 0.0109(19) 0.0045(19)
C4 0.043(2) 0.048(3) 0.046(2) 0.015(2) 0.0136(19) -0.003(2)
C5 0.040(2) 0.040(2) 0.054(3) 0.016(2) 0.0096(18) 0.002(2)
C6 0.038(2) 0.039(2) 0.044(2) 0.0110(19) 0.0084(17) 0.0017(18)
C7 0.030(2) 0.035(2) 0.044(2) 0.0108(18) 0.0080(16) 0.0044(18)
C8 0.034(2) 0.036(2) 0.047(2) 0.0120(18) 0.0120(17) 0.0015(18)
C9 0.030(2) 0.037(2) 0.044(2) 0.0122(18) 0.0082(16) 0.0017(18)
C10 0.031(2) 0.033(2) 0.055(3) 0.0073(18) 0.0105(17) 0.0038(19)
C11 0.049(3) 0.048(3) 0.054(3) 0.008(2) 0.013(2) 0.010(2)
C12 0.039(2) 0.038(2) 0.045(2) 0.0173(19) 0.0109(17) 0.0046(18)
C13 0.046(2) 0.034(2) 0.049(2) 0.0154(19) 0.0071(19) 0.0024(19)
C14 0.059(3) 0.044(3) 0.042(2) 0.018(2) 0.012(2) 0.002(2)
C15 0.050(3) 0.045(3) 0.052(3) 0.018(2) 0.019(2) 0.008(2)
C16 0.041(2) 0.044(3) 0.053(3) 0.014(2) 0.0118(19) 0.006(2)
C17 0.042(2) 0.040(2) 0.044(2) 0.0158(19) 0.0077(18) 0.0025(19)
C18 0.037(2) 0.032(2) 0.046(2) 0.0127(18) 0.0049(17) 0.0021(18)
C19 0.035(2) 0.039(2) 0.043(2) 0.0142(18) 0.0096(17) 0.0047(18)
C20 0.038(2) 0.037(2) 0.048(2) 0.016(2) 0.0097(18) 0.0070(18)
C21 0.039(2) 0.028(2) 0.059(3) 0.0144(18) 0.0144(19) 0.0069(19)
C22 0.069(3) 0.050(3) 0.055(3) 0.026(3) 0.020(2) 0.006(2)

loop_
_atom_type_symbol
_atom_type_description
_atom_type_scat_dispersion_real
_atom_type_scat_dispersion_imag
_atom_type_scat_source
C C 0.0181 0.0091
;
International Tables for Crystallography
(1992, Vol. C, Tables 4.2.6.8 and 6.1.1.4)
;
H H 0.0000 0.0000
;
International Tables for Crystallography
(1992, Vol. C, Table 6.1.1.4)
;
O O 0.0492 0.0322
;
International Tables for Crystallography
(1992, Vol. C, Tables 4.2.6.8 and 6.1.1.4)
;

loop_
_geom_angle_atom_site_label_1
_geom_angle_atom_site_label_2
_geom_angle_atom_site_label_3
_geom_angle
_geom_angle_publ_flag
_geom_angle_site_symmetry_1
_geom_angle_site_symmetry_3
C7 O1 C8 109.6(3) yes . .
C9 O3 C10 116.4(4) yes . .
C18 O4 C19 110.1(3) yes . .
C20 O6 C21 116.1(3) yes . .
C2 C1 C6 119.2(4) yes . .
C2 C1 C7 120.2(5) yes . .
C6 C1 C7 120.5(4) yes . .
C1 C2 C3 120.2(5) yes . .
C2 C3 C4 120.5(4) yes . .
C3 C4 C5 119.6(5) yes . .
C4 C5 C6 120.1(5) yes . .
C1 C6 C5 120.3(4) yes . .
O1 C7 C1 110.0(3) yes . .
O1 C7 C8 107.8(3) yes . 2_557
C1 C7 C8 111.1(3) yes . 2_557
O1 C8 C7 110.4(3) yes . 2_557
O1 C8 C9 107.7(4) yes . .
C7 C8 C9 110.5(3) yes 2_557 .
O2 C9 O3 125.8(4) yes . .
O2 C9 C8 124.8(4) yes . .
O3 C9 C8 109.3(4) yes . .
O3 C10 C11 110.4(3) yes . .
C13 C12 C17 119.4(4) yes . .
C13 C12 C18 119.1(3) yes . .
C17 C12 C18 121.4(4) yes . .
C12 C13 C14 120.4(4) yes . .
C13 C14 C15 119.7(4) yes . .
C14 C15 C16 120.1(4) yes . .
C15 C16 C17 120.1(4) yes . .
C12 C17 C16 120.3(4) yes . .
O4 C18 C12 108.9(3) yes . .
O4 C18 C19 107.4(3) yes . 2_566
C12 C18 C19 110.8(4) yes . 2_566
O4 C19 C18 109.8(4) yes . 2_566
O4 C19 C20 107.0(3) yes . .
C18 C19 C20 110.3(3) yes 2_566 .
O5 C20 O6 125.2(5) yes . .
O5 C20 C19 125.1(4) yes . .
O6 C20 C19 109.7(3) yes . .
O6 C21 C22 111.4(4) yes . .
C1 C2 H2 119.912 no . .
C3 C2 H2 119.922 no . .
C2 C3 H3 119.733 no . .
C4 C3 H3 119.733 no . .
C3 C4 H4 120.178 no . .
C5 C4 H4 120.180 no . .
C4 C5 H5 119.923 no . .
C6 C5 H5 119.940 no . .
C1 C6 H6 119.836 no . .
C5 C6 H6 119.838 no . .
O1 C7 H7 109.320 no . .
C1 C7 H7 109.310 no . .
C8 C7 H7 109.323 no 2_557 .
O1 C8 H8 109.411 no . .
C7 C8 H8 109.421 no 2_557 .
C9 C8 H8 109.419 no . .
O3 C10 H10A 109.577 no . .
O3 C10 H10B 109.575 no . .
C11 C10 H10A 109.576 no . .
C11 C10 H10B 109.580 no . .
H10A C10 H10B 108.113 no . .
C10 C11 H11A 109.464 no . .
C10 C11 H11B 109.462 no . .
C10 C11 H11C 109.469 no . .
H11A C11 H11B 109.483 no . .
H11A C11 H11C 109.472 no . .
H11B C11 H11C 109.476 no . .
C12 C13 H13 119.782 no . .
C14 C13 H13 119.785 no . .
C13 C14 H14 120.151 no . .
C15 C14 H14 120.160 no . .
C14 C15 H15 119.973 no . .
C16 C15 H15 119.975 no . .
C15 C16 H16 119.941 no . .
C17 C16 H16 119.948 no . .
C12 C17 H17 119.861 no . .
C16 C17 H17 119.861 no . .
O4 C18 H18 109.879 no . .
C12 C18 H18 109.875 no . .
C19 C18 H18 109.888 no 2_566 .
O4 C19 H19 109.895 no . .
C18 C19 H19 109.900 no 2_566 .
C20 C19 H19 109.899 no . .
O6 C21 H21A 109.358 no . .
O6 C21 H21B 109.359 no . .
C22 C21 H21A 109.355 no . .
C22 C21 H21B 109.356 no . .
H21A C21 H21B 107.997 no . .
C21 C22 H22A 109.475 no . .
C21 C22 H22B 109.472 no . .
C21 C22 H22C 109.468 no . .
H22A C22 H22B 109.474 no . .
H22A C22 H22C 109.469 no . .
H22B C22 H22C 109.469 no . .

loop_
_geom_bond_atom_site_label_1
_geom_bond_atom_site_label_2
_geom_bond_distance
_geom_bond_publ_flag
_geom_bond_site_symmetry_2
O1 C7 1.432(5) yes .
O1 C8 1.435(6) yes .
O2 C9 1.201(6) yes .
O3 C9 1.339(6) yes .
O3 C10 1.469(5) yes .
O4 C18 1.439(5) yes .
O4 C19 1.436(5) yes .
O5 C20 1.199(4) yes .
O6 C20 1.341(6) yes .
O6 C21 1.461(6) yes .
C1 C2 1.381(6) yes .
C1 C6 1.393(7) yes .
C1 C7 1.509(6) yes .
C2 C3 1.397(7) yes .
C3 C4 1.379(8) yes .
C4 C5 1.379(7) yes .
C5 C6 1.396(7) yes .
C7 C8 1.529(5) yes 2_557
C8 C9 1.523(6) yes .
C10 C11 1.493(6) yes .
C12 C13 1.386(6) yes .
C12 C17 1.389(5) yes .
C12 C18 1.514(6) yes .
C13 C14 1.398(7) yes .
C14 C15 1.390(6) yes .
C15 C16 1.380(6) yes .
C16 C17 1.397(7) yes .
C18 C19 1.532(7) yes 2_566
C19 C20 1.516(7) yes .
C21 C22 1.503(7) yes .
C2 H2 0.950 no .
C3 H3 0.950 no .
C4 H4 0.950 no .
C5 H5 0.950 no .
C6 H6 0.950 no .
C7 H7 1.000 no .
C8 H8 1.000 no .
C10 H10A 0.990 no .
C10 H10B 0.990 no .
C11 H11A 0.980 no .
C11 H11B 0.980 no .
C11 H11C 0.980 no .
C13 H13 0.950 no .
C14 H14 0.950 no .
C15 H15 0.950 no .
C16 H16 0.950 no .
C17 H17 0.950 no .
C18 H18 1.000 no .
C19 H19 1.000 no .
C21 H21A 0.990 no .
C21 H21B 0.990 no .
C22 H22A 0.980 no .
C22 H22B 0.980 no .
C22 H22C 0.980 no .

loop_
_geom_contact_atom_site_label_1
_geom_contact_atom_site_label_2
_geom_contact_distance
_geom_contact_publ_flag
_geom_contact_site_symmetry_2
O1 O1 2.817(3) no 2_557
O1 O2 2.853(4) no .
O1 O3 3.391(4) no .
O1 C2 3.567(5) no .
O1 C6 2.910(6) no .
O2 C7 3.092(5) no 2_557
O2 C10 2.716(6) no .
O2 C11 3.296(6) no .
O3 C1 3.287(4) no 2_557
O3 C7 3.322(4) no 2_557
O4 O4 2.807(4) no 2_566
O4 O5 2.813(4) no .
O4 O6 3.402(5) no .
O4 C13 3.552(5) no .
O4 C17 2.915(6) no .
O5 C18 3.107(6) no 2_566
O5 C21 2.696(6) no .
O5 C22 3.274(7) no .
O6 C12 3.281(6) no 2_566
O6 C18 3.311(6) no 2_566
C1 C4 2.791(7) no .
C1 C9 2.967(5) no 2_557
C2 C5 2.771(8) no .
C2 C8 3.467(6) no 2_557
C2 C9 3.403(5) no 2_557
C3 C6 2.762(7) no .
C6 C8 3.154(7) no 2_557
C7 C7 2.832(6) no 2_557
C8 C8 2.763(5) no 2_557
C9 C11 3.142(6) no .
C12 C15 2.789(7) no .
C12 C20 2.993(7) no 2_566
C13 C16 2.774(6) no .
C13 C19 3.482(6) no 2_566
C13 C20 3.449(7) no 2_566
C14 C17 2.777(6) no .
C17 C19 3.150(6) no 2_566
C18 C18 2.841(6) no 2_566
C19 C19 2.780(7) no 2_566
C20 C22 3.146(8) no .
O1 C10 3.397(5) no 2_667
O2 O2 3.217(4) no 2_667
O2 O3 3.505(4) no 2_667
O2 C5 3.557(6) no 2_567
O2 C9 3.307(5) no 2_667
O2 C10 3.338(6) no 1_455
O3 O2 3.505(4) no 2_667
O3 C6 3.420(5) no 1_655
O4 C21 3.360(5) no 2_556
O5 O5 3.301(5) no 2_556
O5 O6 3.553(4) no 2_556
O5 C16 3.420(5) no 2_456
O5 C17 3.588(5) no 2_456
O5 C20 3.376(6) no 2_556
O5 C21 3.389(6) no 1_455
O6 O5 3.553(4) no 2_556
O6 C17 3.473(5) no 1_655
C5 O2 3.557(6) no 2_567
C6 O3 3.420(5) no 1_455
C6 C10 3.535(5) no 2_667
C9 O2 3.307(5) no 2_667
C10 O1 3.397(5) no 2_667
C10 O2 3.338(6) no 1_655
C10 C6 3.535(5) no 2_667
C16 O5 3.420(5) no 2_456
C17 O5 3.588(5) no 2_456
C17 O6 3.473(5) no 1_455
C17 C21 3.485(7) no 2_556
C20 O5 3.376(6) no 2_556
C21 O4 3.360(5) no 2_556
C21 O5 3.389(6) no 1_655
C21 C17 3.485(7) no 2_556
O1 H6 2.6874 no .
O1 H7 2.6349 no 2_557
O1 H8 2.5993 no 2_557
O2 H2 3.4227 no 2_557
O2 H7 2.8837 no 2_557
O2 H8 3.1855 no .
O2 H10B 2.4163 no .
O2 H11C 2.8689 no .
O3 H8 2.3316 no .
O3 H11A 2.5610 no .
O3 H11B 3.2697 no .
O3 H11C 2.7021 no .
O4 H17 2.7071 no .
O4 H18 2.6416 no 2_566
O4 H19 2.6104 no 2_566
O5 H13 3.5384 no 2_566
O5 H18 2.8960 no 2_566
O5 H19 3.1824 no .
O5 H21A 2.3982 no .
O5 H22B 2.8342 no .
O6 H19 2.3471 no .
O6 H22A 2.6193 no .
O6 H22B 2.6822 no .
O6 H22C 3.2846 no .
C1 H3 3.2617 no .
C1 H5 3.2745 no .
C1 H8 2.7088 no 2_557
C2 H4 3.2684 no .
C2 H6 3.2501 no .
C2 H7 2.5606 no .
C2 H11A 3.4068 no 2_557
C2 H11C 3.2390 no 2_557
C3 H5 3.2425 no .
C3 H11A 3.1613 no 2_557
C3 H11C 3.3745 no 2_557
C4 H2 3.2641 no .
C4 H6 3.2597 no .
C4 H11A 3.3301 no 2_557
C5 H3 3.2414 no .
C6 H2 3.2521 no .
C6 H4 3.2641 no .
C6 H7 3.3233 no .
C6 H8 2.8853 no 2_557
C7 H2 2.6601 no .
C7 H6 2.6762 no .
C7 H7 3.1595 no 2_557
C7 H8 2.5412 no .
C8 H6 3.1049 no 2_557
C8 H7 2.5380 no .
C8 H8 3.1013 no 2_557
C9 H2 3.4286 no 2_557
C9 H7 2.7059 no 2_557
C9 H10A 3.1679 no .
C9 H10B 2.4891 no .
C9 H11A 3.4089 no .
C9 H11C 2.9832 no .
C12 H14 3.2723 no .
C12 H16 3.2717 no .
C12 H19 2.7011 no 2_566
C13 H15 3.2701 no .
C13 H17 3.2542 no .
C13 H18 2.5538 no .
C13 H22A 3.4964 no 2_566
C13 H22B 3.2917 no 2_566
C14 H16 3.2573 no .
C14 H22A 3.2763 no 2_566
C14 H22B 3.4969 no 2_566
C15 H13 3.2676 no .
C15 H17 3.2608 no .
C15 H22A 3.5272 no 2_566
C16 H14 3.2570 no .
C17 H13 3.2541 no .
C17 H15 3.2640 no .
C17 H18 3.3367 no .
C17 H19 2.8696 no 2_566
C18 H13 2.6438 no .
C18 H17 2.6928 no .
C18 H18 3.1821 no 2_566
C18 H19 2.5612 no .
C19 H17 3.0873 no 2_566
C19 H18 2.5615 no .
C19 H19 3.1271 no 2_566
C20 H13 3.4718 no 2_566
C20 H18 2.6949 no 2_566
C20 H21A 2.4793 no .
C20 H21B 3.1610 no .
C20 H22A 3.4750 no .
C20 H22B 2.9532 no .
H2 H3 2.3418 no .
H2 H7 2.3448 no .
H2 H11C 3.2147 no 2_557
H3 H4 2.3276 no .
H3 H11A 3.4187 no 2_557
H3 H11C 3.4268 no 2_557
H4 H5 2.3306 no .
H5 H6 2.3425 no .
H6 H8 2.6070 no 2_557
H7 H8 2.3259 no .
H7 H8 2.8921 no 2_557
H10A H11A 2.4034 no .
H10A H11B 2.2877 no .
H10A H11C 2.8369 no .
H10B H11A 2.8382 no .
H10B H11B 2.3943 no .
H10B H11C 2.2956 no .
H13 H14 2.3476 no .
H13 H18 2.3246 no .
H13 H22B 3.2237 no 2_566
H14 H15 2.3421 no .
H14 H22A 3.4791 no 2_566
H14 H22B 3.5475 no 2_566
H15 H16 2.3285 no .
H16 H17 2.3439 no .
H17 H19 2.5759 no 2_566
H18 H19 2.3600 no .
H18 H19 2.9042 no 2_566
H21A H22A 2.8466 no .
H21A H22B 2.3301 no .
H21A H22C 2.3681 no .
H21B H22A 2.3792 no .
H21B H22B 2.8457 no .
H21B H22C 2.3197 no .
O1 H5 3.2106 no 1_655
O1 H6 3.5934 no 1_655
O1 H10A 3.2841 no 1_455
O1 H10A 3.5761 no 2_667
O1 H10B 2.4611 no 2_667
O2 H5 2.8905 no 2_567
O2 H6 3.1428 no 2_567
O2 H10A 2.4076 no 1_455
O2 H10B 3.0249 no 2_667
O2 H11B 3.5202 no 1_455
O3 H6 2.5349 no 1_655
O3 H7 3.1354 no 2_657
O3 H8 2.7722 no 2_657
O3 H10A 3.5694 no 2_767
O4 H16 3.1877 no 1_655
O4 H17 3.5416 no 1_655
O4 H21A 2.4359 no 2_556
O4 H21B 3.4286 no 1_455
O4 H21B 3.5100 no 2_556
O5 H16 2.7618 no 2_456
O5 H17 3.0996 no 2_456
O5 H21A 3.0578 no 2_556
O5 H21B 2.4385 no 1_455
O6 H17 2.5655 no 1_655
O6 H18 3.1958 no 2_666
O6 H19 2.8905 no 2_666
C1 H10B 3.4816 no 2_667
C2 H14 3.2961 no 2_567
C3 H13 3.0226 no 2_567
C3 H14 3.1688 no 2_567
C3 H22A 3.4724 no 1_456
C3 H22C 3.5176 no 1_456
C4 H13 3.1005 no 2_567
C4 H14 3.4505 no 2_467
C4 H14 3.4798 no 2_567
C4 H15 3.4832 no 2_467
C4 H22A 3.2148 no 1_456
C5 H7 3.5011 no 1_455
C5 H8 3.5702 no 1_455
C5 H11B 3.0555 no 2_667
C6 H8 3.0608 no 1_455
C6 H10A 3.2128 no 2_667
C6 H10B 3.1947 no 2_667
C6 H11B 3.0651 no 2_667
C7 H10B 3.5151 no 2_667
C8 H6 3.2420 no 1_655
C8 H8 3.3207 no 2_657
C8 H10B 3.4536 no 2_667
C9 H6 3.1158 no 1_655
C9 H10A 3.2872 no 1_455
C9 H10B 3.2900 no 2_667
C10 H6 3.3712 no 1_655
C10 H6 3.1429 no 2_667
C10 H7 3.2790 no 2_657
C10 H10A 3.2724 no 2_767
C11 H2 3.5860 no 2_657
C11 H7 3.3709 no 2_657
C11 H14 3.1618 no 1_655
C12 H21A 3.3859 no 2_556
C12 H22C 3.4842 no 2_556
C13 H3 3.5142 no 2_567
C14 H4 3.0287 no 2_467
C14 H11B 3.1640 no 1_455
C14 H11C 3.2180 no 1_455
C15 H3 3.5654 no 2_457
C15 H4 3.1526 no 2_467
C15 H11C 3.2081 no 1_455
C15 H22C 3.4609 no 2_556
C16 H18 3.4743 no 1_455
C16 H19 3.5456 no 1_455
C16 H21B 3.5631 no 2_556
C16 H22C 3.0816 no 2_556
C17 H19 3.0092 no 1_455
C17 H21A 3.1924 no 2_556
C17 H21B 3.0816 no 2_556
C17 H22C 3.0933 no 2_556
C18 H21A 3.4594 no 2_556
C19 H17 3.1662 no 1_655
C19 H19 3.3308 no 2_666
C19 H21A 3.4433 no 2_556
C20 H17 3.0933 no 1_655
C20 H21A 3.3007 no 2_556
C20 H21B 3.3615 no 1_455
C21 H16 3.4980 no 2_456
C21 H17 3.4305 no 1_655
C21 H17 3.2135 no 2_556
C21 H18 3.4210 no 2_666
C21 H21B 3.5555 no 2_656
C22 H3 3.3666 no 1_654
C22 H4 3.1175 no 1_654
C22 H16 3.3742 no 2_456
H2 C11 3.5860 no 2_657
H2 H4 3.5661 no 1_655
H2 H11A 2.7939 no 2_657
H2 H11B 3.5676 no 2_657
H2 H14 3.5912 no 2_567
H2 H15 3.5123 no 2_457
H3 C13 3.5142 no 2_567
H3 C15 3.5654 no 2_457
H3 C22 3.3666 no 1_456
H3 H13 2.7703 no 2_567
H3 H14 3.4062 no 2_567
H3 H15 3.3005 no 2_457
H3 H16 3.4085 no 2_457
H3 H22A 2.9825 no 1_456
H3 H22B 3.0888 no 1_556
H3 H22C 2.8482 no 1_456
H4 C14 3.0287 no 2_467
H4 C15 3.1526 no 2_467
H4 C22 3.1175 no 1_456
H4 H2 3.5661 no 1_455
H4 H13 2.9191 no 2_567
H4 H14 2.6896 no 2_467
H4 H15 2.9222 no 2_467
H4 H22A 2.4537 no 1_456
H4 H22B 3.2629 no 1_456
H4 H22C 3.1785 no 1_456
H5 O1 3.2106 no 1_455
H5 O2 2.8905 no 2_567
H5 H7 3.4643 no 1_455
H5 H8 3.5963 no 1_455
H5 H10B 3.0467 no 2_567
H5 H11B 3.1949 no 2_667
H5 H11C 2.9568 no 2_567
H5 H14 3.1778 no 2_467
H5 H15 3.2612 no 2_467
H6 O1 3.5934 no 1_455
H6 O2 3.1428 no 2_567
H6 O3 2.5349 no 1_455
H6 C8 3.2420 no 1_455
H6 C9 3.1158 no 1_455
H6 C10 3.3712 no 1_455
H6 C10 3.1429 no 2_667
H6 H8 2.7023 no 1_455
H6 H10A 3.2184 no 1_455
H6 H10A 2.6574 no 2_667
H6 H10B 2.8408 no 2_667
H6 H11B 3.2024 no 2_667
H7 O3 3.1354 no 2_657
H7 C5 3.5011 no 1_655
H7 C10 3.2790 no 2_657
H7 C11 3.3709 no 2_657
H7 H5 3.4643 no 1_655
H7 H10A 2.9356 no 2_657
H7 H11A 2.6813 no 2_657
H8 O3 2.7722 no 2_657
H8 C5 3.5702 no 1_655
H8 C6 3.0608 no 1_655
H8 C8 3.3207 no 2_657
H8 H5 3.5963 no 1_655
H8 H6 2.7023 no 1_655
H8 H8 2.4444 no 2_657
H10A O1 3.2841 no 1_655
H10A O1 3.5761 no 2_667
H10A O2 2.4076 no 1_655
H10A O3 3.5694 no 2_767
H10A C6 3.2128 no 2_667
H10A C9 3.2872 no 1_655
H10A C10 3.2724 no 2_767
H10A H6 3.2184 no 1_655
H10A H6 2.6574 no 2_667
H10A H7 2.9356 no 2_657
H10A H10A 2.8047 no 2_767
H10A H10B 3.0641 no 2_767
H10B O1 2.4611 no 2_667
H10B O2 3.0249 no 2_667
H10B C1 3.4816 no 2_667
H10B C6 3.1947 no 2_667
H10B C7 3.5151 no 2_667
H10B C8 3.4536 no 2_667
H10B C9 3.2900 no 2_667
H10B H5 3.0467 no 2_567
H10B H6 2.8408 no 2_667
H10B H10A 3.0641 no 2_767
H11A H2 2.7939 no 2_657
H11A H7 2.6813 no 2_657
H11B O2 3.5202 no 1_655
H11B C5 3.0555 no 2_667
H11B C6 3.0651 no 2_667
H11B C14 3.1640 no 1_655
H11B H2 3.5676 no 2_657
H11B H5 3.1949 no 2_667
H11B H6 3.2024 no 2_667
H11B H14 2.6278 no 1_655
H11C C14 3.2180 no 1_655
H11C C15 3.2081 no 1_655
H11C H5 2.9568 no 2_567
H11C H14 2.8094 no 1_655
H11C H15 2.7843 no 1_655
H13 C3 3.0226 no 2_567
H13 C4 3.1005 no 2_567
H13 H3 2.7703 no 2_567
H13 H4 2.9191 no 2_567
H13 H15 3.5396 no 1_655
H13 H22A 2.9778 no 2_666
H14 C2 3.2961 no 2_567
H14 C3 3.1688 no 2_567
H14 C4 3.4505 no 2_467
H14 C4 3.4798 no 2_567
H14 C11 3.1618 no 1_455
H14 H2 3.5912 no 2_567
H14 H3 3.4062 no 2_567
H14 H4 2.6896 no 2_467
H14 H5 3.1778 no 2_467
H14 H11B 2.6278 no 1_455
H14 H11C 2.8094 no 1_455
H15 C4 3.4832 no 2_467
H15 H2 3.5123 no 2_457
H15 H3 3.3005 no 2_457
H15 H4 2.9222 no 2_467
H15 H5 3.2612 no 2_467
H15 H11C 2.7843 no 1_455
H15 H13 3.5396 no 1_455
H16 O4 3.1877 no 1_455
H16 O5 2.7618 no 2_456
H16 C21 3.4980 no 2_456
H16 C22 3.3742 no 2_456
H16 H3 3.4085 no 2_457
H16 H18 3.4299 no 1_455
H16 H19 3.5618 no 1_455
H16 H21A 2.8260 no 2_456
H16 H21B 3.5230 no 2_556
H16 H22B 2.7873 no 2_456
H16 H22C 3.4378 no 2_456
H16 H22C 3.3586 no 2_556
H17 O4 3.5416 no 1_455
H17 O5 3.0996 no 2_456
H17 O6 2.5655 no 1_455
H17 C19 3.1662 no 1_455
H17 C20 3.0933 no 1_455
H17 C21 3.4305 no 1_455
H17 C21 3.2135 no 2_556
H17 H19 2.6023 no 1_455
H17 H21A 2.9453 no 2_556
H17 H21B 3.3080 no 1_455
H17 H21B 2.6549 no 2_556
H17 H22C 3.3782 no 2_556
H18 O6 3.1958 no 2_666
H18 C16 3.4743 no 1_655
H18 C21 3.4210 no 2_666
H18 H16 3.4299 no 1_655
H18 H21B 3.0484 no 2_666
H18 H22A 2.9476 no 2_666
H19 O6 2.8905 no 2_666
H19 C16 3.5456 no 1_655
H19 C17 3.0092 no 1_655
H19 C19 3.3308 no 2_666
H19 H16 3.5618 no 1_655
H19 H17 2.6023 no 1_655
H19 H19 2.4383 no 2_666
H21A O4 2.4359 no 2_556
H21A O5 3.0578 no 2_556
H21A C12 3.3859 no 2_556
H21A C17 3.1924 no 2_556
H21A C18 3.4594 no 2_556
H21A C19 3.4433 no 2_556
H21A C20 3.3007 no 2_556
H21A H16 2.8260 no 2_456
H21A H17 2.9453 no 2_556
H21A H21B 3.3577 no 2_656
H21B O4 3.4286 no 1_655
H21B O4 3.5100 no 2_556
H21B O5 2.4385 no 1_655
H21B C16 3.5631 no 2_556
H21B C17 3.0816 no 2_556
H21B C20 3.3615 no 1_655
H21B C21 3.5555 no 2_656
H21B H16 3.5230 no 2_556
H21B H17 3.3080 no 1_655
H21B H17 2.6549 no 2_556
H21B H18 3.0484 no 2_666
H21B H21A 3.3577 no 2_656
H21B H21B 3.0852 no 2_656
H22A C3 3.4724 no 1_654
H22A C4 3.2148 no 1_654
H22A H3 2.9825 no 1_654
H22A H4 2.4537 no 1_654
H22A H13 2.9778 no 2_666
H22A H18 2.9476 no 2_666
H22B H3 3.0888 no 1_554
H22B H4 3.2629 no 1_654
H22B H16 2.7873 no 2_456
H22C C3 3.5176 no 1_654
H22C C12 3.4842 no 2_556
H22C C15 3.4609 no 2_556
H22C C16 3.0816 no 2_556
H22C C17 3.0933 no 2_556
H22C H3 2.8482 no 1_654
H22C H4 3.1785 no 1_654
H22C H16 3.4378 no 2_456
H22C H16 3.3586 no 2_556
H22C H17 3.3782 no 2_556

loop_
_geom_torsion_atom_site_label_1
_geom_torsion_atom_site_label_2
_geom_torsion_atom_site_label_3
_geom_torsion_atom_site_label_4
_geom_torsion
_geom_torsion_publ_flag
_geom_torsion_site_symmetry_1
_geom_torsion_site_symmetry_3
_geom_torsion_site_symmetry_4
C7 O1 C8 C7 61.4(4) no . . 2_557
C7 O1 C8 C9 -178.0(3) no . . .
C8 O1 C7 C1 179.0(3) no . . .
C8 O1 C7 C8 -59.8(4) no . . 2_557
C9 O3 C10 C11 -86.5(4) no . . .
C10 O3 C9 O2 -1.6(5) no . . .
C10 O3 C9 C8 176.2(3) no . . .
C18 O4 C19 C18 -61.9(3) no . . 2_566
C18 O4 C19 C20 178.4(3) no . . .
C19 O4 C18 C12 -179.5(3) no . . .
C19 O4 C18 C19 60.4(4) no . . 2_566
C20 O6 C21 C22 85.6(4) no . . .
C21 O6 C20 O5 1.4(6) no . . .
C21 O6 C20 C19 -177.4(3) no . . .
C2 C1 C6 C5 -1.8(5) no . . .
C6 C1 C2 C3 2.0(5) no . . .
C2 C1 C7 O1 -134.1(3) no . . .
C2 C1 C7 C8 106.6(4) no . . 2_557
C7 C1 C2 C3 -174.6(3) no . . .
C6 C1 C7 O1 49.4(4) no . . .
C6 C1 C7 C8 -69.9(4) no . . 2_557
C7 C1 C6 C5 174.7(3) no . . .
C1 C2 C3 C4 -1.0(5) no . . .
C2 C3 C4 C5 -0.3(5) no . . .
C3 C4 C5 C6 0.5(5) no . . .
C4 C5 C6 C1 0.6(5) no . . .
O1 C7 C8 O1 60.3(5) no . 2_557 2_557
O1 C7 C8 C9 179.2(3) no . 2_557 2_557
C1 C7 C8 O1 -179.2(3) no . 2_557 2_557
C1 C7 C8 C9 -60.2(5) no . 2_557 2_557
O1 C8 C9 O2 -51.1(5) no . . .
O1 C8 C9 O3 131.1(3) no . . .
C7 C8 C9 O2 69.5(5) no 2_557 . .
C7 C8 C9 O3 -108.3(4) no 2_557 . .
C13 C12 C17 C16 1.2(8) no . . .
C17 C12 C13 C14 -2.1(8) no . . .
C13 C12 C18 O4 133.0(4) no . . .
C13 C12 C18 C19 -109.0(5) no . . 2_566
C18 C12 C13 C14 174.9(4) no . . .
C17 C12 C18 O4 -50.1(6) no . . .
C17 C12 C18 C19 67.9(6) no . . 2_566
C18 C12 C17 C16 -175.7(4) no . . .
C12 C13 C14 C15 1.7(8) no . . .
C13 C14 C15 C16 -0.4(8) no . . .
C14 C15 C16 C17 -0.6(8) no . . .
C15 C16 C17 C12 0.1(8) no . . .
O4 C18 C19 O4 -60.3(3) no . 2_566 2_566
O4 C18 C19 C20 -177.9(3) no . 2_566 2_566
C12 C18 C19 O4 -179.1(3) no . 2_566 2_566
C12 C18 C19 C20 63.2(4) no . 2_566 2_566
O4 C19 C20 O5 47.4(5) no . . .
O4 C19 C20 O6 -133.7(3) no . . .
C18 C19 C20 O5 -72.0(5) no 2_566 . .
C18 C19 C20 O6 106.8(4) no 2_566 . .
